data_1538518
loop_
_publ_author_name
'Rayner, J.H.'
'Brown, G.'

_publ_section_title
;
 Structure of pyrophyllite
;
_journal_name_full 'Clays and Clay Minerals (-28,1980)'
_journal_page_first 73
_journal_page_last 84
_journal_volume 13
_journal_year 1966
_chemical_formula_sum 'Al1.3332 H1.3332 O7.9992 Si2.6664'
_chemical_name_systematic '(Al4 Si8 O20 (O H)4)0.3333'
_space_group_IT_number 12
_symmetry_space_group_name_Hall '-C 2y'
_symmetry_space_group_name_H-M 'C 1 2/m 1'
_cell_angle_alpha 90
_cell_angle_beta 99.8
_cell_angle_gamma 90
_cell_formula_units_Z 1
_cell_length_a 5.17
_cell_length_b 2.97
_cell_length_c 9.33
_cell_volume 141.171
_citation_journal_id_ASTM CCMPA7
_cod_data_source_file Rayner_CCMPA7_1966_1586.cif
_cod_data_source_block H1.3332Al1.3332O7.9992Si2.6664
_cod_original_cell_volume 141.1707
_cod_original_formula_sum 'H1.3332 Al1.3332 O7.9992 Si2.6664'
_cod_database_code 1538518

loop_
_symmetry_equiv_pos_as_xyz
x,y,z
-x,y,-z
-x,-y,-z
x,-y,z
x+1/2,y+1/2,z
-x+1/2,y+1/2,-z
-x+1/2,-y+1/2,-z
x+1/2,-y+1/2,z

loop_
_atom_site_label
_atom_site_type_symbol
_atom_site_fract_x
_atom_site_fract_y
_atom_site_fract_z
_atom_site_occupancy
_atom_site_U_iso_or_equiv
Si1 Si+4 0.2752 0.5 0.2923 0.6667 0.0
Al1 Al+3 0 0 0 0.6667 0.0
O1 O-2 0.208 0.5 0.1161 1 0.0
O2 O-2 0.0699 0.172 0.3577 0.3333 0.0
O3 O-2 0.241 0 0.3388 0.3333 0.0
